data_1514713
loop_
_publ_author_name
'Liu, Bo'
'Huang, Yumin'
'Lan, Jingbo'
'Song, Feijie'
'You, Jingsong'

_publ_section_title
;
 Pd-catalyzed oxidative C--H/C--H cross-coupling of pyridines with
 heteroarenes
;
_journal_issue 5
_journal_name_full 'Chemical Science'
_journal_page_first 2163
_journal_paper_doi 10.1039/c3sc50348h
_journal_volume 4
_journal_year 2013
_chemical_absolute_configuration ad
_chemical_formula_moiety 'C16 H11 N O S'
_chemical_formula_sum 'C16 H11 N O S'
_chemical_formula_weight 265.32
_chemical_name_systematic
;
?
;
_space_group_crystal_system orthorhombic
_space_group_IT_number 33
_space_group_name_Hall 'P 2c -2n'
_space_group_name_H-M_alt 'P n a 21'
_symmetry_space_group_name_Hall 'P 2c -2n'
_symmetry_space_group_name_H-M 'P n a 21'
_atom_sites_solution_hydrogens geom
_atom_sites_solution_primary direct
_atom_sites_solution_secondary difmap
_audit_creation_date 2012-08-09
_audit_creation_method
;
Olex2 1.1
(compiled 2011.11.01 svn.r2039, GUI svn.r3906)
;
_cell_angle_alpha 90.00
_cell_angle_beta 90.00
_cell_angle_gamma 90.00
_cell_formula_units_Z 4
_cell_length_a 23.0013(19)
_cell_length_b 5.0777(3)
_cell_length_c 11.1540(9)
_cell_measurement_reflns_used 1043
_cell_measurement_temperature 293(2)
_cell_measurement_theta_max 28.8656
_cell_measurement_theta_min 3.2177
_cell_volume 1302.72(17)
_computing_cell_refinement
;
CrysAlisPro, Agilent Technologies,
Version 1.171.35.21 (release 20-01-2012 CrysAlis171 .NET)
(compiled Jan 23 2012,18:06:46)
;
_computing_data_collection
;
CrysAlisPro, Agilent Technologies,
Version 1.171.35.21 (release 20-01-2012 CrysAlis171 .NET)
(compiled Jan 23 2012,18:06:46)
;
_computing_data_reduction
;
CrysAlisPro, Agilent Technologies,
Version 1.171.35.21 (release 20-01-2012 CrysAlis171 .NET)
(compiled Jan 23 2012,18:06:46)
;
_computing_molecular_graphics
;
O. V. Dolomanov, L. J. Bourhis, R. J. Gildea, J. A. K. Howard and H. Puschmann,
OLEX2: a complete structure solution, refinement and analysis program.
J. Appl. Cryst. (2009). 42, 339-341.
;
_computing_publication_material
;
O. V. Dolomanov, L. J. Bourhis, R. J. Gildea, J. A. K. Howard and H. Puschmann,
OLEX2: a complete structure solution, refinement and analysis program.
J. Appl. Cryst. (2009). 42, 339-341.
;
_computing_structure_refinement
;
SHELXL, G.M. Sheldrick, Acta Cryst.
2008). A64, 112-122
;
_computing_structure_solution
;
SHELXS, G.M. Sheldrick, Acta Cryst.
(2008). A64, 112-122
;
_diffrn_ambient_temperature 293.15
_diffrn_detector_area_resol_mean 16.0874
_diffrn_measured_fraction_theta_full 0.999
_diffrn_measured_fraction_theta_max 0.999
_diffrn_measurement_details
;
1 omega -15.00 24.00 1.0000 10.0000
omega____ theta____ kappa____ phi______ frames
- -16.8924 -99.0000 -180.0000 39
2 omega -30.00 7.00 1.0000 10.0000
omega____ theta____ kappa____ phi______ frames
- -16.8924 -37.0000 120.0000 37
3 omega -41.00 40.00 1.0000 10.0000
omega____ theta____ kappa____ phi______ frames
- 19.8611 -57.0000 60.0000 81
;
_diffrn_measurement_device_type 'Xcalibur, Eos'
_diffrn_measurement_method '\w scans'
_diffrn_orient_matrix_UB_11 -0.0276012000
_diffrn_orient_matrix_UB_12 -0.0097594000
_diffrn_orient_matrix_UB_13 0.0280145000
_diffrn_orient_matrix_UB_21 -0.0137401000
_diffrn_orient_matrix_UB_22 0.0127094000
_diffrn_orient_matrix_UB_23 -0.0566456000
_diffrn_orient_matrix_UB_31 0.0006700000
_diffrn_orient_matrix_UB_32 -0.1387384000
_diffrn_orient_matrix_UB_33 -0.0071765000
_diffrn_radiation_monochromator graphite
_diffrn_radiation_type 'Mo K\a'
_diffrn_radiation_wavelength 0.7107
_diffrn_reflns_av_R_equivalents 0.0263
_diffrn_reflns_av_unetI/netI 0.0395
_diffrn_reflns_limit_h_max 18
_diffrn_reflns_limit_h_min -28
_diffrn_reflns_limit_k_max 6
_diffrn_reflns_limit_k_min -5
_diffrn_reflns_limit_l_max 7
_diffrn_reflns_limit_l_min -13
_diffrn_reflns_number 3695
_diffrn_reflns_theta_full 26.37
_diffrn_reflns_theta_max 26.37
_diffrn_reflns_theta_min 3.54
_diffrn_source 'Enhance (Mo) X-ray Source'
_diffrn_source_current n/a
_diffrn_source_voltage n/a
_exptl_absorpt_coefficient_mu 0.238
_exptl_absorpt_correction_T_max 1.00000
_exptl_absorpt_correction_T_min 0.97294
_exptl_absorpt_correction_type multi-scan
_exptl_absorpt_process_details
;
CrysAlisPro, Agilent Technologies,
Version 1.171.35.21 (release 20-01-2012 CrysAlis171 .NET)
(compiled Jan 23 2012,18:06:46)
Empirical absorption correction using spherical harmonics,
implemented in SCALE3 ABSPACK scaling algorithm.
;
_exptl_crystal_colour yellow
_exptl_crystal_density_diffrn 1.353
_exptl_crystal_density_method 'not measured'
_exptl_crystal_description block
_exptl_crystal_F_000 552
_exptl_crystal_size_max 0.35
_exptl_crystal_size_mid 0.32
_exptl_crystal_size_min 0.28
_refine_diff_density_max 0.232
_refine_diff_density_min -0.215
_refine_diff_density_rms 0.034
_refine_ls_abs_structure_details 'Flack H D (1983), Acta Cryst. A39, 876-881'
_refine_ls_abs_structure_Flack -0.09(12)
_refine_ls_extinction_method none
_refine_ls_goodness_of_fit_ref 1.030
_refine_ls_hydrogen_treatment constr
_refine_ls_matrix_type full
_refine_ls_number_parameters 172
_refine_ls_number_reflns 2019
_refine_ls_number_restraints 1
_refine_ls_restrained_S_all 1.030
_refine_ls_R_factor_all 0.0608
_refine_ls_R_factor_gt 0.0419
_refine_ls_shift/su_max 0.000
_refine_ls_shift/su_mean 0.000
_refine_ls_structure_factor_coef Fsqd
_refine_ls_weighting_details 'calc w=1/[\s^2^(Fo^2^)+(0.0451P)^2^+0.0000P] where P=(Fo^2^+2Fc^2^)/3'
_refine_ls_weighting_scheme calc
_refine_ls_wR_factor_gt 0.0912
_refine_ls_wR_factor_ref 0.1053
_reflns_number_gt 1519
_reflns_number_total 2019
_reflns_threshold_expression >2sigma(I)
_cod_data_source_file c3sc50348h.txt
_cod_data_source_block 120809_s5_2128
_cod_original_cell_volume 1302.71(18)
_cod_database_code 1514713
_chemical_oxdiff_formula C12H10N4O3
_reflns_odcompleteness_completeness 99.63
_reflns_odcompleteness_iscentric 1
_reflns_odcompleteness_theta 26.32

loop_
_space_group_symop_id
_space_group_symop_operation_xyz
1 'x, y, z'
2 '-x, -y, z+1/2'
3 '-x+1/2, y+1/2, z+1/2'
4 'x+1/2, -y+1/2, z'

loop_
_atom_site_label
_atom_site_type_symbol
_atom_site_fract_x
_atom_site_fract_y
_atom_site_fract_z
_atom_site_U_iso_or_equiv
_atom_site_adp_type
_atom_site_occupancy
_atom_site_symmetry_multiplicity
_atom_site_calc_flag
_atom_site_refinement_flags
S1 S -0.04254(4) -0.18109(14) -0.17514(9) 0.0558(3) Uani 1 1 d .
O1 O -0.13651(14) 0.1711(6) -0.2483(2) 0.0772(9) Uani 1 1 d .
N1 N 0.05644(13) -0.5347(6) -0.1992(3) 0.0682(9) Uani 1 1 d .
C1 C -0.07485(15) 0.0632(6) -0.0912(3) 0.0533(8) Uani 1 1 d .
C2 C -0.04480(16) 0.1056(7) 0.0131(3) 0.0592(10) Uani 1 1 d .
H2 H -0.0554 0.2307 0.0699 0.071 Uiso 1 1 calc R
C3 C 0.00376(17) -0.0600(7) 0.0251(3) 0.0625(10) Uani 1 1 d .
H3 H 0.0285 -0.0560 0.0909 0.075 Uiso 1 1 calc R
C4 C 0.01099(16) -0.2272(6) -0.0694(3) 0.0538(9) Uani 1 1 d .
C5 C 0.05584(15) -0.4260(6) -0.0899(3) 0.0525(8) Uani 1 1 d .
C6 C 0.09456(18) -0.4956(8) -0.0019(4) 0.0740(11) Uani 1 1 d .
H6 H 0.0933 -0.4153 0.0730 0.089 Uiso 1 1 calc R
C7 C 0.1353(2) -0.6868(9) -0.0265(5) 0.0838(14) Uani 1 1 d .
H7 H 0.1619 -0.7387 0.0316 0.101 Uiso 1 1 calc R
C8 C 0.13604(19) -0.7987(8) -0.1375(6) 0.0872(17) Uani 1 1 d .
H8 H 0.1633 -0.9268 -0.1570 0.105 Uiso 1 1 calc R
C9 C 0.09586(19) -0.7185(8) -0.2192(4) 0.0818(13) Uani 1 1 d .
H9 H 0.0962 -0.7986 -0.2942 0.098 Uiso 1 1 calc R
C10 C -0.12514(18) 0.1971(7) -0.1416(4) 0.0575(10) Uani 1 1 d .
C11 C -0.16419(16) 0.3569(6) -0.0648(3) 0.0556(9) Uani 1 1 d .
C12 C -0.17575(18) 0.2948(7) 0.0541(4) 0.0668(10) Uani 1 1 d .
H12 H -0.1565 0.1547 0.0903 0.080 Uiso 1 1 calc R
C13 C -0.21600(18) 0.4410(9) 0.1194(4) 0.0783(12) Uani 1 1 d .
H13 H -0.2236 0.3981 0.1990 0.094 Uiso 1 1 calc R
C14 C -0.2442(2) 0.6460(9) 0.0671(5) 0.0797(13) Uani 1 1 d .
H14 H -0.2714 0.7418 0.1108 0.096 Uiso 1 1 calc R
C15 C -0.23287(19) 0.7123(8) -0.0493(5) 0.0737(12) Uani 1 1 d .
H15 H -0.2516 0.8556 -0.0841 0.088 Uiso 1 1 calc R
C16 C -0.19386(16) 0.5672(6) -0.1146(3) 0.0631(10) Uani 1 1 d .
H16 H -0.1872 0.6111 -0.1944 0.076 Uiso 1 1 calc R

loop_
_atom_site_aniso_label
_atom_site_aniso_U_11
_atom_site_aniso_U_22
_atom_site_aniso_U_33
_atom_site_aniso_U_23
_atom_site_aniso_U_13
_atom_site_aniso_U_12
S1 0.0617(5) 0.0653(5) 0.0403(5) -0.0025(5) -0.0045(5) -0.0007(4)
O1 0.090(2) 0.095(2) 0.0466(17) -0.0013(14) -0.0106(17) 0.0158(16)
N1 0.071(2) 0.0742(19) 0.060(2) -0.0126(19) 0.000(2) 0.0052(15)
C1 0.0578(19) 0.0573(18) 0.0448(19) 0.0030(19) 0.0022(19) -0.0042(16)
C2 0.073(3) 0.063(2) 0.042(2) -0.0065(19) 0.000(2) -0.0024(18)
C3 0.069(2) 0.077(2) 0.041(2) -0.003(2) -0.013(2) -0.008(2)
C4 0.061(2) 0.0603(19) 0.040(2) 0.0045(19) -0.0026(19) -0.0103(16)
C5 0.0518(19) 0.0536(18) 0.052(2) 0.005(2) -0.003(2) -0.0080(15)
C6 0.076(3) 0.079(3) 0.067(3) -0.001(2) -0.018(3) -0.001(2)
C7 0.070(3) 0.089(3) 0.093(4) 0.010(3) -0.019(3) 0.005(2)
C8 0.065(3) 0.079(3) 0.118(5) -0.005(3) 0.005(3) 0.008(2)
C9 0.072(3) 0.093(3) 0.080(3) -0.020(3) -0.006(3) 0.013(2)
C10 0.066(2) 0.0586(19) 0.048(2) 0.0043(18) 0.005(2) -0.0054(17)
C11 0.060(2) 0.0569(19) 0.050(2) -0.0003(19) 0.000(2) -0.0069(16)
C12 0.075(3) 0.072(2) 0.054(2) 0.011(2) 0.006(2) 0.000(2)
C13 0.076(3) 0.103(3) 0.056(3) -0.002(3) 0.015(2) -0.016(3)
C14 0.064(3) 0.092(3) 0.084(3) -0.022(3) 0.012(3) -0.006(2)
C15 0.065(3) 0.073(2) 0.083(3) -0.009(2) 0.000(3) 0.005(2)
C16 0.067(2) 0.066(2) 0.056(2) 0.004(2) -0.003(2) -0.0016(18)

loop_
_atom_type_symbol
_atom_type_description
_atom_type_scat_dispersion_real
_atom_type_scat_dispersion_imag
_atom_type_scat_source
C C 0.0033 0.0016 'International Tables Vol C Tables 4.2.6.8 and 6.1.1.4'
H H 0.0000 0.0000 'International Tables Vol C Tables 4.2.6.8 and 6.1.1.4'
N N 0.0061 0.0033 'International Tables Vol C Tables 4.2.6.8 and 6.1.1.4'
O O 0.0106 0.0060 'International Tables Vol C Tables 4.2.6.8 and 6.1.1.4'
S S 0.1246 0.1234 'International Tables Vol C Tables 4.2.6.8 and 6.1.1.4'

loop_
_geom_angle_atom_site_label_1
_geom_angle_atom_site_label_2
_geom_angle_atom_site_label_3
_geom_angle
C4 S1 C1 91.97(17)
C9 N1 C5 116.9(4)
C2 C1 S1 110.9(3)
C2 C1 C10 131.0(3)
C10 C1 S1 118.0(3)
C1 C2 H2 123.6
C1 C2 C3 112.8(3)
C3 C2 H2 123.6
C2 C3 H3 123.3
C4 C3 C2 113.3(3)
C4 C3 H3 123.3
C3 C4 S1 111.0(3)
C3 C4 C5 129.6(4)
C5 C4 S1 119.5(3)
N1 C5 C4 115.7(3)
N1 C5 C6 122.6(3)
C6 C5 C4 121.7(3)
C5 C6 H6 120.6
C5 C6 C7 118.8(4)
C7 C6 H6 120.6
C6 C7 H7 120.6
C8 C7 C6 118.9(5)
C8 C7 H7 120.6
C7 C8 H8 120.8
C9 C8 C7 118.4(4)
C9 C8 H8 120.8
N1 C9 C8 124.4(4)
N1 C9 H9 117.8
C8 C9 H9 117.8
O1 C10 C1 119.7(4)
O1 C10 C11 119.4(4)
C1 C10 C11 120.9(3)
C12 C11 C10 122.9(3)
C16 C11 C10 119.3(3)
C16 C11 C12 117.7(4)
C11 C12 H12 119.8
C11 C12 C13 120.4(4)
C13 C12 H12 119.8
C12 C13 H13 119.9
C14 C13 C12 120.1(4)
C14 C13 H13 119.9
C13 C14 H14 119.8
C13 C14 C15 120.3(4)
C15 C14 H14 119.8
C14 C15 H15 120.1
C14 C15 C16 119.9(4)
C16 C15 H15 120.1
C11 C16 H16 119.2
C15 C16 C11 121.6(4)
C15 C16 H16 119.2

loop_
_geom_bond_atom_site_label_1
_geom_bond_atom_site_label_2
_geom_bond_distance
S1 C1 1.722(3)
S1 C4 1.721(4)
O1 C10 1.225(4)
N1 C5 1.339(5)
N1 C9 1.320(4)
C1 C2 1.370(5)
C1 C10 1.455(5)
C2 H2 0.9300
C2 C3 1.404(5)
C3 H3 0.9300
C3 C4 1.364(5)
C4 C5 1.461(5)
C5 C6 1.372(5)
C6 H6 0.9300
C6 C7 1.378(6)
C7 H7 0.9300
C7 C8 1.362(7)
C8 H8 0.9300
C8 C9 1.360(6)
C9 H9 0.9300
C10 C11 1.483(5)
C11 C12 1.388(5)
C11 C16 1.384(5)
C12 H12 0.9300
C12 C13 1.393(5)
C13 H13 0.9300
C13 C14 1.359(6)
C14 H14 0.9300
C14 C15 1.367(6)
C15 H15 0.9300
C15 C16 1.371(5)
C16 H16 0.9300
